data_2223933
loop_
_publ_author_name
'Wang, Guang-Zhou'
'Su, Min'
'Zhou, Cheng-He'

_publ_section_title (<i>E</i>)-3-(9-Anthryl)-1-(4-fluorophenyl)-2-(1<i>H</i>-1,2,4-triazol-1-yl)prop-2-en-1-one
_journal_coeditor_code NG2652
_journal_issue 11
_journal_name_full 'Acta Crystallographica Section E'
_journal_page_first o2598
_journal_paper_doi 10.1107/S1600536809039178
_journal_volume 65
_journal_year 2009
_chemical_formula_iupac 'C25 H16 F N3 O'
_chemical_formula_moiety 'C25 H16 F N3 O'
_chemical_formula_sum 'C25 H16 F N3 O'
_chemical_formula_weight 393.41
_chemical_name_systematic
;
(<i>E</i>)-3-(9-Anthryl)-1-(4-fluorophenyl)-2-(1<i>H</i>-1,2,4-triazol-1-
yl)prop-2-en-1-one
;
_space_group_IT_number 61
_symmetry_cell_setting orthorhombic
_symmetry_space_group_name_Hall '-P 2ac 2ab'
_symmetry_space_group_name_H-M 'P b c a'
_atom_sites_solution_hydrogens geom
_atom_sites_solution_primary direct
_atom_sites_solution_secondary difmap
_audit_creation_method SHELXL-97
_cell_angle_alpha 90.00
_cell_angle_beta 90.00
_cell_angle_gamma 90.00
_cell_formula_units_Z 8
_cell_length_a 13.1115(8)
_cell_length_b 13.4737(8)
_cell_length_c 21.7019(14)
_cell_measurement_reflns_used 5206
_cell_measurement_temperature 298(2)
_cell_measurement_theta_max 27.56
_cell_measurement_theta_min 2.36
_cell_volume 3833.9(4)
_computing_cell_refinement 'SAINT-Plus  (Bruker, 2001)'
_computing_data_collection 'SMART (Bruker, 2001)'
_computing_data_reduction 'SAINT-Plus  (Bruker, 2001)'
_computing_molecular_graphics 'SHELXTL (Sheldrick, 2008)'
_computing_publication_material 'SHELXTL (Sheldrick, 2008)'
_computing_structure_refinement 'SHELXL97 (Sheldrick, 2008)'
_computing_structure_solution 'SHELXS97 (Sheldrick, 2008)'
_diffrn_ambient_temperature 298(2)
_diffrn_measured_fraction_theta_full 1.000
_diffrn_measured_fraction_theta_max 1.000
_diffrn_measurement_device_type 'Bruker SMART'
_diffrn_measurement_method '\f and \w'
_diffrn_radiation_monochromator graphite
_diffrn_radiation_source 'fine-focus sealed tube'
_diffrn_radiation_type MoK\a
_diffrn_radiation_wavelength 0.71073
_diffrn_reflns_av_R_equivalents 0.0411
_diffrn_reflns_av_sigmaI/netI 0.0273
_diffrn_reflns_limit_h_max 6
_diffrn_reflns_limit_h_min -16
_diffrn_reflns_limit_k_max 17
_diffrn_reflns_limit_k_min -12
_diffrn_reflns_limit_l_max 26
_diffrn_reflns_limit_l_min -27
_diffrn_reflns_number 16309
_diffrn_reflns_theta_full 27.00
_diffrn_reflns_theta_max 27.00
_diffrn_reflns_theta_min 2.36
_exptl_absorpt_coefficient_mu 0.092
_exptl_absorpt_correction_T_max 0.9909
_exptl_absorpt_correction_T_min 0.9819
_exptl_absorpt_correction_type multi-scan
_exptl_absorpt_process_details '(SADABS; Sheldrick, 1996)'
_exptl_crystal_colour yellow
_exptl_crystal_density_diffrn 1.363
_exptl_crystal_density_method 'not measured'
_exptl_crystal_description block
_exptl_crystal_F_000 1632
_exptl_crystal_size_max 0.20
_exptl_crystal_size_mid 0.10
_exptl_crystal_size_min 0.10
_refine_diff_density_max 0.236
_refine_diff_density_min -0.191
_refine_ls_extinction_method none
_refine_ls_goodness_of_fit_ref 1.140
_refine_ls_hydrogen_treatment constr
_refine_ls_matrix_type full
_refine_ls_number_parameters 271
_refine_ls_number_reflns 4187
_refine_ls_number_restraints 0
_refine_ls_restrained_S_all 1.140
_refine_ls_R_factor_all 0.0750
_refine_ls_R_factor_gt 0.0638
_refine_ls_shift/su_max 0.001
_refine_ls_shift/su_mean 0.000
_refine_ls_structure_factor_coef Fsqd
_refine_ls_weighting_details 'calc w=1/[\s^2^(Fo^2^)+(0.0581P)^2^+1.3538P] where P=(Fo^2^+2Fc^2^)/3'
_refine_ls_weighting_scheme calc
_refine_ls_wR_factor_gt 0.1449
_refine_ls_wR_factor_ref 0.1518
_reflns_number_gt 3550
_reflns_number_total 4187
_reflns_threshold_expression I>2\s(I)
_cod_data_source_file ng2652.cif
_cod_data_source_block I
_cod_depositor_comments
;
The following automatic conversions were performed:
'_symmetry_cell_setting' value 'Orthorhombic' changed to 'orthorhombic'
according to '/home/saulius/struct/CIF-dictionaries/cif_core.dic'
dictionary named 'cif_core.dic' version 2.4.1 from 2010-06-29.

Automatic conversion script
Id: cif_fix_enum 1527 2010-12-29 10:47:43Z saulius 

The following automatic conversions were performed:

'_symmetry_cell_setting' value 'Orthorhombic' changed to
'orthorhombic' according to
/home/saulius/struct/CIF-dictionaries/cif_core.dic dictionary named
'cif_core.dic' version 2.4.1 from 2010-06-29.

Automatic conversion script
Id: cif_fix_values 1715 2011-07-08 13:25:40Z adriana 
;
_cod_database_code 2223933
_cod_database_fobs_code 2223933

loop_
_symmetry_equiv_pos_as_xyz
'x, y, z'
'-x+1/2, -y, z+1/2'
'-x, y+1/2, -z+1/2'
'x+1/2, -y+1/2, -z'
'-x, -y, -z'
'x-1/2, y, -z-1/2'
'x, -y-1/2, z-1/2'
'-x-1/2, y-1/2, z'

loop_
_atom_site_type_symbol
_atom_site_label
_atom_site_fract_x
_atom_site_fract_y
_atom_site_fract_z
_atom_site_U_iso_or_equiv
_atom_site_adp_type
_atom_site_calc_flag
_atom_site_refinement_flags
_atom_site_occupancy
_atom_site_disorder_assembly
_atom_site_disorder_group
C C1 0.33997(13) -0.03462(14) 0.19230(8) 0.0395(4) Uani d . 1 . .
C C2 0.28391(14) -0.00708(17) 0.14089(9) 0.0471(5) Uani d . 1 . .
H H2 0.2586 0.0572 0.1377 0.057 Uiso calc R 1 . .
C C3 0.26557(17) -0.0751(2) 0.09435(10) 0.0613(6) Uani d . 1 . .
H H3 0.2296 -0.0569 0.0592 0.074 Uiso calc R 1 . .
C C4 0.30156(18) -0.1692(2) 0.10137(12) 0.0676(7) Uani d . 1 . .
C C5 0.35496(19) -0.19944(19) 0.15162(13) 0.0710(7) Uani d . 1 . .
H H5 0.3771 -0.2648 0.1551 0.085 Uiso calc R 1 . .
C C6 0.37565(16) -0.13104(16) 0.19739(11) 0.0544(5) Uani d . 1 . .
H H6 0.4136 -0.1498 0.2317 0.065 Uiso calc R 1 . .
C C7 0.35581(14) 0.03737(14) 0.24300(8) 0.0385(4) Uani d . 1 . .
C C8 0.45641(13) 0.03523(13) 0.27672(8) 0.0360(4) Uani d . 1 . .
C C9 0.37480(17) 0.02786(19) 0.38130(9) 0.0587(6) Uani d . 1 . .
H H9 0.3100 0.0069 0.3697 0.070 Uiso calc R 1 . .
C C10 0.50043(18) 0.07070(17) 0.43119(9) 0.0542(5) Uani d . 1 . .
H H10 0.5415 0.0867 0.4647 0.065 Uiso calc R 1 . .
C C11 0.54642(14) 0.03428(14) 0.24860(8) 0.0394(4) Uani d . 1 . .
H H11 0.6044 0.0310 0.2732 0.047 Uiso calc R 1 . .
C C12 0.56121(13) 0.03800(14) 0.18104(8) 0.0376(4) Uani d . 1 . .
C C13 0.53007(13) 0.12230(14) 0.14735(8) 0.0392(4) Uani d . 1 . .
C C14 0.48685(16) 0.20863(15) 0.17516(9) 0.0475(5) Uani d . 1 . .
H H14 0.4783 0.2104 0.2177 0.057 Uiso calc R 1 . .
C C15 0.45807(18) 0.28783(18) 0.14105(11) 0.0589(6) Uani d . 1 . .
H H15 0.4301 0.3430 0.1605 0.071 Uiso calc R 1 . .
C C16 0.46980(19) 0.28793(19) 0.07665(11) 0.0634(6) Uani d . 1 . .
H H16 0.4485 0.3424 0.0537 0.076 Uiso calc R 1 . .
C C17 0.51180(17) 0.20924(18) 0.04815(10) 0.0576(6) Uani d . 1 . .
H H17 0.5198 0.2105 0.0056 0.069 Uiso calc R 1 . .
C C18 0.54443(14) 0.12368(16) 0.08176(8) 0.0437(5) Uani d . 1 . .
C C19 0.58943(16) 0.04302(16) 0.05307(9) 0.0488(5) Uani d . 1 . .
H H19 0.5968 0.0439 0.0105 0.059 Uiso calc R 1 . .
C C20 0.62388(14) -0.03901(15) 0.08563(9) 0.0437(5) Uani d . 1 . .
C C21 0.67370(18) -0.12021(18) 0.05638(10) 0.0583(6) Uani d . 1 . .
H H21 0.6821 -0.1195 0.0138 0.070 Uiso calc R 1 . .
C C22 0.7087(2) -0.19767(19) 0.08895(12) 0.0696(7) Uani d . 1 . .
H H22 0.7412 -0.2498 0.0689 0.083 Uiso calc R 1 . .
C C23 0.6965(2) -0.20059(18) 0.15352(12) 0.0667(7) Uani d . 1 . .
H H23 0.7214 -0.2545 0.1757 0.080 Uiso calc R 1 . .
C C24 0.64870(17) -0.12541(16) 0.18361(10) 0.0532(5) Uani d . 1 . .
H H24 0.6408 -0.1288 0.2261 0.064 Uiso calc R 1 . .
C C25 0.61067(14) -0.04183(14) 0.15128(8) 0.0405(4) Uani d . 1 . .
F F1 0.28332(14) -0.23601(15) 0.05633(9) 0.1089(7) Uani d . 1 . .
N N1 0.45059(11) 0.04595(11) 0.34187(7) 0.0386(4) Uani d . 1 . .
N N2 0.40276(16) 0.04324(16) 0.43811(8) 0.0624(5) Uani d . 1 . .
N N3 0.53431(13) 0.07357(14) 0.37481(7) 0.0507(4) Uani d . 1 . .
O O1 0.29069(10) 0.09647(12) 0.25734(7) 0.0580(4) Uani d . 1 . .

loop_
_atom_site_aniso_label
_atom_site_aniso_U_11
_atom_site_aniso_U_22
_atom_site_aniso_U_33
_atom_site_aniso_U_12
_atom_site_aniso_U_13
_atom_site_aniso_U_23
C1 0.0319(9) 0.0475(11) 0.0392(9) -0.0033(8) 0.0027(7) -0.0032(8)
C2 0.0384(10) 0.0588(12) 0.0442(11) -0.0026(9) -0.0005(8) -0.0006(9)
C3 0.0460(11) 0.0943(19) 0.0437(11) -0.0103(12) -0.0051(9) -0.0090(12)
C4 0.0497(12) 0.0877(19) 0.0653(15) -0.0100(13) 0.0023(11) -0.0383(14)
C5 0.0600(14) 0.0563(14) 0.097(2) 0.0019(12) -0.0040(14) -0.0270(14)
C6 0.0499(12) 0.0502(12) 0.0632(13) 0.0028(10) -0.0088(10) -0.0064(10)
C7 0.0342(9) 0.0441(10) 0.0372(9) -0.0024(8) 0.0023(7) -0.0008(8)
C8 0.0386(9) 0.0398(10) 0.0297(8) -0.0014(7) -0.0009(7) -0.0012(7)
C9 0.0463(11) 0.0879(17) 0.0418(11) -0.0146(11) 0.0088(9) 0.0002(11)
C10 0.0641(13) 0.0643(14) 0.0343(10) -0.0054(11) -0.0020(9) -0.0053(9)
C11 0.0350(9) 0.0499(11) 0.0334(9) -0.0006(8) -0.0030(7) 0.0003(8)
C12 0.0307(8) 0.0506(11) 0.0315(9) -0.0065(8) 0.0011(7) -0.0026(8)
C13 0.0324(8) 0.0494(11) 0.0358(9) -0.0089(8) -0.0008(7) -0.0002(8)
C14 0.0499(11) 0.0516(12) 0.0411(10) -0.0046(9) 0.0025(9) -0.0013(9)
C15 0.0624(14) 0.0503(13) 0.0641(14) 0.0032(10) 0.0060(11) 0.0028(11)
C16 0.0622(14) 0.0642(15) 0.0637(14) 0.0088(12) 0.0056(11) 0.0229(12)
C17 0.0559(13) 0.0763(16) 0.0405(11) -0.0025(12) 0.0027(9) 0.0155(11)
C18 0.0378(9) 0.0573(12) 0.0360(10) -0.0068(9) 0.0002(8) 0.0032(9)
C19 0.0485(11) 0.0691(14) 0.0288(9) -0.0086(10) 0.0025(8) -0.0007(9)
C20 0.0389(10) 0.0542(12) 0.0381(10) -0.0091(8) 0.0022(8) -0.0093(9)
C21 0.0662(14) 0.0628(15) 0.0460(12) -0.0052(12) 0.0095(10) -0.0147(11)
C22 0.0804(17) 0.0574(15) 0.0710(16) 0.0056(13) 0.0183(13) -0.0151(13)
C23 0.0755(16) 0.0506(13) 0.0741(16) 0.0068(12) 0.0109(13) 0.0064(12)
C24 0.0554(12) 0.0562(13) 0.0481(12) 0.0005(10) 0.0085(10) 0.0039(10)
C25 0.0355(9) 0.0472(11) 0.0389(10) -0.0084(8) 0.0027(7) -0.0014(8)
F1 0.0917(12) 0.1308(15) 0.1043(13) -0.0117(11) -0.0058(10) -0.0780(12)
N1 0.0392(8) 0.0445(9) 0.0321(8) -0.0036(7) 0.0021(6) -0.0009(6)
N2 0.0652(12) 0.0856(14) 0.0365(9) -0.0080(11) 0.0098(8) 0.0014(9)
N3 0.0491(9) 0.0681(12) 0.0350(8) -0.0111(8) -0.0023(7) -0.0072(8)
O1 0.0419(8) 0.0665(10) 0.0657(10) 0.0116(7) -0.0041(7) -0.0224(8)

loop_
_atom_type_symbol
_atom_type_description
_atom_type_scat_dispersion_real
_atom_type_scat_dispersion_imag
_atom_type_scat_source
C C 0.0033 0.0016 'International Tables Vol C Tables 4.2.6.8 and 6.1.1.4'
H H 0.0000 0.0000 'International Tables Vol C Tables 4.2.6.8 and 6.1.1.4'
N N 0.0061 0.0033 'International Tables Vol C Tables 4.2.6.8 and 6.1.1.4'
O O 0.0106 0.0060 'International Tables Vol C Tables 4.2.6.8 and 6.1.1.4'
F F 0.0171 0.0103 'International Tables Vol C Tables 4.2.6.8 and 6.1.1.4'

loop_
_geom_angle_atom_site_label_1
_geom_angle_atom_site_label_2
_geom_angle_atom_site_label_3
_geom_angle_site_symmetry_1
_geom_angle_site_symmetry_3
_geom_angle
_geom_angle_publ_flag
C6 C1 C2 . . 119.61(18) ?
C6 C1 C7 . . 120.50(17) ?
C2 C1 C7 . . 119.78(18) ?
C3 C2 C1 . . 120.1(2) ?
C3 C2 H2 . . 119.9 ?
C1 C2 H2 . . 119.9 ?
C4 C3 C2 . . 118.3(2) ?
C4 C3 H3 . . 120.8 ?
C2 C3 H3 . . 120.8 ?
F1 C4 C5 . . 118.2(3) ?
F1 C4 C3 . . 118.6(3) ?
C5 C4 C3 . . 123.2(2) ?
C4 C5 C6 . . 118.6(2) ?
C4 C5 H5 . . 120.7 ?
C6 C5 H5 . . 120.7 ?
C5 C6 C1 . . 120.1(2) ?
C5 C6 H6 . . 119.9 ?
C1 C6 H6 . . 119.9 ?
O1 C7 C1 . . 121.59(17) ?
O1 C7 C8 . . 120.36(17) ?
C1 C7 C8 . . 118.06(16) ?
C11 C8 N1 . . 120.33(16) ?
C11 C8 C7 . . 123.64(16) ?
N1 C8 C7 . . 115.66(15) ?
N2 C9 N1 . . 111.61(19) ?
N2 C9 H9 . . 124.2 ?
N1 C9 H9 . . 124.2 ?
N3 C10 N2 . . 116.04(19) ?
N3 C10 H10 . . 122.0 ?
N2 C10 H10 . . 122.0 ?
C8 C11 C12 . . 124.83(16) ?
C8 C11 H11 . . 117.6 ?
C12 C11 H11 . . 117.6 ?
C13 C12 C25 . . 120.59(16) ?
C13 C12 C11 . . 120.18(17) ?
C25 C12 C11 . . 119.17(17) ?
C12 C13 C14 . . 123.48(17) ?
C12 C13 C18 . . 119.09(17) ?
C14 C13 C18 . . 117.41(17) ?
C15 C14 C13 . . 121.49(19) ?
C15 C14 H14 . . 119.3 ?
C13 C14 H14 . . 119.3 ?
C14 C15 C16 . . 120.9(2) ?
C14 C15 H15 . . 119.5 ?
C16 C15 H15 . . 119.5 ?
C17 C16 C15 . . 120.1(2) ?
C17 C16 H16 . . 120.0 ?
C15 C16 H16 . . 120.0 ?
C16 C17 C18 . . 121.6(2) ?
C16 C17 H17 . . 119.2 ?
C18 C17 H17 . . 119.2 ?
C19 C18 C17 . . 122.07(18) ?
C19 C18 C13 . . 119.44(18) ?
C17 C18 C13 . . 118.49(19) ?
C18 C19 C20 . . 122.34(17) ?
C18 C19 H19 . . 118.8 ?
C20 C19 H19 . . 118.8 ?
C19 C20 C21 . . 122.31(19) ?
C19 C20 C25 . . 119.16(18) ?
C21 C20 C25 . . 118.53(19) ?
C22 C21 C20 . . 121.3(2) ?
C22 C21 H21 . . 119.3 ?
C20 C21 H21 . . 119.3 ?
C21 C22 C23 . . 120.4(2) ?
C21 C22 H22 . . 119.8 ?
C23 C22 H22 . . 119.8 ?
C24 C23 C22 . . 120.6(2) ?
C24 C23 H23 . . 119.7 ?
C22 C23 H23 . . 119.7 ?
C23 C24 C25 . . 121.1(2) ?
C23 C24 H24 . . 119.4 ?
C25 C24 H24 . . 119.4 ?
C12 C25 C24 . . 122.70(17) ?
C12 C25 C20 . . 119.28(17) ?
C24 C25 C20 . . 118.02(18) ?
C9 N1 N3 . . 108.28(15) ?
C9 N1 C8 . . 131.20(16) ?
N3 N1 C8 . . 120.40(14) ?
C9 N2 C10 . . 101.93(17) ?
C10 N3 N1 . . 102.13(16) ?

loop_
_geom_bond_atom_site_label_1
_geom_bond_atom_site_label_2
_geom_bond_site_symmetry_2
_geom_bond_distance
_geom_bond_publ_flag
C1 C6 . 1.385(3) ?
C1 C2 . 1.387(3) ?
C1 C7 . 1.481(3) ?
C2 C3 . 1.385(3) ?
C2 H2 . 0.9300 ?
C3 C4 . 1.362(4) ?
C3 H3 . 0.9300 ?
C4 F1 . 1.350(3) ?
C4 C5 . 1.358(4) ?
C5 C6 . 1.382(3) ?
C5 H5 . 0.9300 ?
C6 H6 . 0.9300 ?
C7 O1 . 1.208(2) ?
C7 C8 . 1.509(2) ?
C8 C11 . 1.329(2) ?
C8 N1 . 1.423(2) ?
C9 N2 . 1.303(3) ?
C9 N1 . 1.334(2) ?
C9 H9 . 0.9300 ?
C10 N3 . 1.302(3) ?
C10 N2 . 1.341(3) ?
C10 H10 . 0.9300 ?
C11 C12 . 1.480(2) ?
C11 H11 . 0.9300 ?
C12 C13 . 1.411(3) ?
C12 C25 . 1.412(3) ?
C13 C14 . 1.428(3) ?
C13 C18 . 1.436(3) ?
C14 C15 . 1.352(3) ?
C14 H14 . 0.9300 ?
C15 C16 . 1.406(3) ?
C15 H15 . 0.9300 ?
C16 C17 . 1.345(3) ?
C16 H16 . 0.9300 ?
C17 C18 . 1.430(3) ?
C17 H17 . 0.9300 ?
C18 C19 . 1.385(3) ?
C19 C20 . 1.387(3) ?
C19 H19 . 0.9300 ?
C20 C21 . 1.424(3) ?
C20 C25 . 1.436(3) ?
C21 C22 . 1.342(3) ?
C21 H21 . 0.9300 ?
C22 C23 . 1.411(4) ?
C22 H22 . 0.9300 ?
C23 C24 . 1.358(3) ?
C23 H23 . 0.9300 ?
C24 C25 . 1.417(3) ?
C24 H24 . 0.9300 ?
N1 N3 . 1.362(2) ?

loop_
_geom_hbond_atom_site_label_D
_geom_hbond_atom_site_label_H
_geom_hbond_atom_site_label_A
_geom_hbond_site_symmetry_A
_geom_hbond_distance_DH
_geom_hbond_distance_HA
_geom_hbond_distance_DA
_geom_hbond_angle_DHA
_geom_hbond_publ_flag
C23 H23 O1 3_645 0.93 2.48 3.354(3) 155.7 no
C5 H5 N3 3_645 0.93 2.55 3.434(3) 158.2 no

loop_
_geom_torsion_atom_site_label_1
_geom_torsion_atom_site_label_2
_geom_torsion_atom_site_label_3
_geom_torsion_atom_site_label_4
_geom_torsion_site_symmetry_1
_geom_torsion_site_symmetry_2
_geom_torsion_site_symmetry_3
_geom_torsion_site_symmetry_4
_geom_torsion
_geom_torsion_publ_flag
C6 C1 C2 C3 . . . . -1.3(3) ?
C7 C1 C2 C3 . . . . -177.61(18) ?
C1 C2 C3 C4 . . . . 1.7(3) ?
C2 C3 C4 F1 . . . . 179.6(2) ?
C2 C3 C4 C5 . . . . -0.3(4) ?
F1 C4 C5 C6 . . . . 178.8(2) ?
C3 C4 C5 C6 . . . . -1.3(4) ?
C4 C5 C6 C1 . . . . 1.6(4) ?
C2 C1 C6 C5 . . . . -0.4(3) ?
C7 C1 C6 C5 . . . . 175.9(2) ?
C6 C1 C7 O1 . . . . -141.0(2) ?
C2 C1 C7 O1 . . . . 35.2(3) ?
C6 C1 C7 C8 . . . . 39.1(2) ?
C2 C1 C7 C8 . . . . -144.71(18) ?
O1 C7 C8 C11 . . . . -131.1(2) ?
C1 C7 C8 C11 . . . . 48.8(3) ?
O1 C7 C8 N1 . . . . 41.8(3) ?
C1 C7 C8 N1 . . . . -138.21(17) ?
N1 C8 C11 C12 . . . . -170.82(17) ?
C7 C8 C11 C12 . . . . 1.8(3) ?
C8 C11 C12 C13 . . . . 63.7(3) ?
C8 C11 C12 C25 . . . . -118.9(2) ?
C25 C12 C13 C14 . . . . -175.05(17) ?
C11 C12 C13 C14 . . . . 2.2(3) ?
C25 C12 C13 C18 . . . . 3.3(3) ?
C11 C12 C13 C18 . . . . -179.43(16) ?
C12 C13 C14 C15 . . . . 179.98(19) ?
C18 C13 C14 C15 . . . . 1.6(3) ?
C13 C14 C15 C16 . . . . 0.0(3) ?
C14 C15 C16 C17 . . . . -1.2(4) ?
C15 C16 C17 C18 . . . . 0.7(4) ?
C16 C17 C18 C19 . . . . -178.8(2) ?
C16 C17 C18 C13 . . . . 0.9(3) ?
C12 C13 C18 C19 . . . . -0.7(3) ?
C14 C13 C18 C19 . . . . 177.72(18) ?
C12 C13 C18 C17 . . . . 179.52(17) ?
C14 C13 C18 C17 . . . . -2.0(3) ?
C17 C18 C19 C20 . . . . 178.12(19) ?
C13 C18 C19 C20 . . . . -1.6(3) ?
C18 C19 C20 C21 . . . . -177.50(19) ?
C18 C19 C20 C25 . . . . 1.4(3) ?
C19 C20 C21 C22 . . . . 178.3(2) ?
C25 C20 C21 C22 . . . . -0.6(3) ?
C20 C21 C22 C23 . . . . 0.2(4) ?
C21 C22 C23 C24 . . . . 0.3(4) ?
C22 C23 C24 C25 . . . . -0.5(4) ?
C13 C12 C25 C24 . . . . 176.20(17) ?
C11 C12 C25 C24 . . . . -1.1(3) ?
C13 C12 C25 C20 . . . . -3.5(3) ?
C11 C12 C25 C20 . . . . 179.16(16) ?
C23 C24 C25 C12 . . . . -179.6(2) ?
C23 C24 C25 C20 . . . . 0.2(3) ?
C19 C20 C25 C12 . . . . 1.2(3) ?
C21 C20 C25 C12 . . . . -179.87(18) ?
C19 C20 C25 C24 . . . . -178.53(18) ?
C21 C20 C25 C24 . . . . 0.4(3) ?
N2 C9 N1 N3 . . . . 1.0(3) ?
N2 C9 N1 C8 . . . . 176.88(19) ?
C11 C8 N1 C9 . . . . -163.3(2) ?
C7 C8 N1 C9 . . . . 23.5(3) ?
C11 C8 N1 N3 . . . . 12.2(3) ?
C7 C8 N1 N3 . . . . -160.99(17) ?
N1 C9 N2 C10 . . . . -0.7(3) ?
N3 C10 N2 C9 . . . . 0.2(3) ?
N2 C10 N3 N1 . . . . 0.4(3) ?
C9 N1 N3 C10 . . . . -0.8(2) ?
C8 N1 N3 C10 . . . . -177.23(17) ?

loop_
_cod_related_entry_id
_cod_related_entry_database
_cod_related_entry_code
1 ChemSpider 24743402
